data_2010009
loop_
_publ_author_name
'Ferguson, George'
'O'Connell, Donnacha'
'Spalding, Trevor R.'

_publ_section_title
;
 A (phenyldithiocarbamato)rhodatelluraborane compound:
 [2-{\h^2^-S~2~CN(H)Ph}-2-(PPh~3~)-<i>closo</i>-2,1-RhTeB~10~H~10~]
;
_journal_issue 9
_journal_name_full 'Acta Crystallographica Section C'
_journal_page_first 1432
_journal_page_last 1434
_journal_paper_doi 10.1107/S0108270194003768
_journal_volume 50
_journal_year 1994
_chemical_formula_moiety 'C25 H31 B10 N P Rh S2 Te '
_chemical_formula_sum 'C25 H31 B10 N P Rh S2 Te'
_chemical_formula_weight 779.22
_chemical_name_systematic
;
2-(Phenyl isothiocyanato-S,N)-2-(triphenylphosphine)-1-tellura-2-rhoda-
closo-dodecaborane(12)
;
_space_group_IT_number 2
_symmetry_cell_setting triclinic
_symmetry_space_group_name_Hall '-P 1'
_symmetry_space_group_name_H-M 'P -1'
_cell_angle_alpha 89.322(6)
_cell_angle_beta 69.114(7)
_cell_angle_gamma 81.043(7)
_cell_formula_units_Z 2
_cell_length_a 11.2314(10)
_cell_length_b 11.2743(9)
_cell_length_c 13.5928(10)
_cell_measurement_reflns_used 25
_cell_measurement_temperature 293
_cell_measurement_theta_max 27.00
_cell_measurement_theta_min 20.00
_cell_volume 1586.7(2)
_computing_cell_refinement 'Enraf-Nonius CELDIM'
_computing_data_collection 'Enraf-Nonius CAD4'
_computing_data_reduction 'NRCVAX DATRD2'
_computing_molecular_graphics NRCVAX
_computing_publication_material 'NRCVAX TABLES Jan 94, and WordPerfect'
_computing_structure_refinement 'NRCVAX LSTSQ'
_computing_structure_solution 'Heavy-atom method with NRCVAX'
_diffrn_ambient_temperature 293
_diffrn_measurement_device 'Nonius CAD-4    '
_diffrn_measurement_method '\q/2\q scan b/P/b '
_diffrn_radiation_monochromator graphite
_diffrn_radiation_source 'xray tube'
_diffrn_radiation_type MoK\a
_diffrn_radiation_wavelength 0.71069
_diffrn_reflns_av_R_equivalents 0.000
_diffrn_reflns_limit_h_max 14
_diffrn_reflns_limit_h_min -13
_diffrn_reflns_limit_k_max 14
_diffrn_reflns_limit_k_min 0
_diffrn_reflns_limit_l_max 17
_diffrn_reflns_limit_l_min -17
_diffrn_reflns_number 6927
_diffrn_reflns_theta_max 26.94
_diffrn_reflns_theta_min 2.00
_diffrn_standards_decay_% 2.9
_diffrn_standards_interval_time 60
_diffrn_standards_number 3
_exptl_absorpt_coefficient_mu 1.63
_exptl_absorpt_correction_T_max 0.7387
_exptl_absorpt_correction_T_min 0.6240
_exptl_absorpt_correction_type empirical
_exptl_crystal_colour orange
_exptl_crystal_density_diffrn 1.631
_exptl_crystal_description needle
_exptl_crystal_F_000 764
_exptl_crystal_size_max 0.46
_exptl_crystal_size_mid 0.15
_exptl_crystal_size_min 0.12
_refine_diff_density_max 0.59
_refine_diff_density_min -0.36
_refine_ls_extinction_coef 154.E2(6)
_refine_ls_extinction_method 'Larson (1970)'
_refine_ls_goodness_of_fit_obs 1.09
_refine_ls_hydrogen_treatment 'H atoms treated using a riding model with C-H, N-H 0.95, B-H 1.04-1.09 \%A'
_refine_ls_matrix_type full
_refine_ls_number_parameters 371
_refine_ls_number_reflns 6126
_refine_ls_R_factor_all 0.0224
_refine_ls_R_factor_obs 0.0176
_refine_ls_shift/esd_max 0.001
_refine_ls_structure_factor_coef F
_refine_ls_weighting_details 'w = 1/[\s^2^(F)+0.0008F^2^]'
_refine_ls_weighting_scheme calc
_refine_ls_wR_factor_all 0.0364
_refine_ls_wR_factor_obs 0.0347
_reflns_number_observed 6126
_reflns_number_total 6927
_reflns_observed_criterion Inet>3.0\s(Inet)
_cod_data_source_file ab1173.cif
_cod_data_source_block 93-58trs
_cod_depositor_comments
;
The following automatic conversions were performed:
'_symmetry_cell_setting' value 'Triclinic' changed to 'triclinic'
according to '/home/saulius/struct/CIF-dictionaries/cif_core.dic'
dictionary named 'cif_core.dic' version 2.4.1 from 2010-06-29.

Automatic conversion script
Id: cif_fix_enum 1527 2010-12-29 10:47:43Z saulius 

The following automatic conversions were performed:

'_symmetry_cell_setting' value 'Triclinic' changed to 'triclinic'
according to /home/saulius/struct/CIF-dictionaries/cif_core.dic
dictionary named 'cif_core.dic' version 2.4.1 from 2010-06-29.

Automatic conversion script
Id: cif_fix_values 1715 2011-07-08 13:25:40Z adriana 

The following automatic conversions were performed:

'_refine_ls_weighting_scheme' value '1/[\s^2^(F)+0.0008F^2^]' was
changed to 'calc'. New tag '_refine_ls_weighting_details' was
created. The value of the new tag was set to 'w =
1/[\s^2^(F)+0.0008F^2^]'.

Automatic conversion script
Id: cif_fix_values 3143 2015-03-26 13:38:13Z robertas 
;
_cod_original_formula_sum 'C25 H31 B10 N P Rh S2 Te '
_cod_database_code 2010009

loop_
_symmetry_equiv_pos_as_xyz
x,y,z
-x,-y,-z

loop_
_atom_site_aniso_label
_atom_site_aniso_U_11
_atom_site_aniso_U_22
_atom_site_aniso_U_33
_atom_site_aniso_U_12
_atom_site_aniso_U_13
_atom_site_aniso_U_23
_atom_site_aniso_type_symbol
Te1 0.03416(9) 0.02612(9) 0.02928(9) -0.00395(6) -0.00805(6) -0.00148(5) Te
Rh2 0.02726(9) 0.02284(9) 0.01968(9) -0.00617(6) -0.00726(6) 0.00134(6) Rh
B3 0.0400(12) 0.0366(12) 0.0327(11) -0.0036(10) -0.0189(10) 0.0018(9) B
B4 0.0314(12) 0.0412(13) 0.0413(13) 0.0005(10) -0.0118(10) 0.0036(10) B
B5 0.0359(12) 0.0452(14) 0.0274(11) 0.0007(10) -0.0025(9) 0.0003(10) B
B6 0.0349(11) 0.0332(11) 0.0232(10) -0.0031(9) -0.0084(9) 0.0049(8) B
B7 0.0355(12) 0.0354(12) 0.0447(13) -0.0083(10) -0.0191(11) -0.0007(10) B
B8 0.0333(12) 0.0464(15) 0.0576(16) -0.0065(11) -0.0226(12) 0.0042(12) B
B9 0.0295(12) 0.0491(15) 0.0531(16) -0.0058(11) -0.0095(11) 0.0107(12) B
B10 0.0311(11) 0.0452(14) 0.0384(13) -0.0063(10) -0.0019(10) 0.0126(11) B
B11 0.0286(11) 0.0324(11) 0.0368(12) -0.0104(9) -0.0089(9) 0.0057(9) B
B12 0.0320(12) 0.0445(15) 0.0594(17) -0.0122(11) -0.0162(12) 0.0076(12) B
S1 0.0447(3) 0.0268(2) 0.0224(2) -0.0071(2) -0.0066(2) 0.00295(18) S
S2 0.0414(3) 0.0244(2) 0.0247(2) -0.00773(19) -0.0066(2) 0.00128(18) S
C1 0.0352(10) 0.0292(9) 0.0243(9) -0.0097(8) -0.0085(8) 0.0020(7) C
N1 0.0528(11) 0.0289(9) 0.0261(8) -0.0083(8) -0.0038(8) -0.0010(7) N
C11 0.0458(11) 0.0289(10) 0.0218(9) -0.0055(8) -0.0046(8) -0.0024(7) C
C12 0.0515(14) 0.0482(14) 0.0496(14) -0.0177(11) -0.0190(11) 0.0107(11) C
C13 0.089(2) 0.0633(17) 0.0485(15) -0.0241(16) -0.0376(15) 0.0163(13) C
C14 0.087(2) 0.0530(15) 0.0273(11) -0.0160(14) -0.0094(12) 0.0035(10) C
C15 0.0491(15) 0.0668(18) 0.0465(14) -0.0157(13) 0.0036(12) 0.0085(13) C
C16 0.0433(13) 0.0635(16) 0.0400(12) -0.0139(12) -0.0100(10) 0.0069(11) C
P1 0.0279(2) 0.0271(2) 0.0260(2) -0.0052(2) -0.0095(2) 0.0023(2) P
C21 0.0278(9) 0.0407(11) 0.0295(10) -0.0032(8) -0.0096(8) 0.0032(8) C
C22 0.0389(12) 0.0485(13) 0.0432(12) -0.0148(10) -0.0098(10) 0.0067(10) C
C23 0.0410(13) 0.0751(19) 0.0507(15) -0.0213(13) -0.0068(11) 0.0147(14) C
C24 0.0343(12) 0.084(2) 0.0428(13) -0.0076(12) -0.0015(10) 0.0035(13) C
C25 0.0423(13) 0.0622(17) 0.0443(14) 0.0093(12) -0.0078(11) -0.0047(12) C
C26 0.0368(11) 0.0421(12) 0.0425(12) -0.0007(9) -0.0091(10) 0.0030(10) C
C31 0.0338(10) 0.0305(10) 0.0310(10) -0.0044(8) -0.0132(8) 0.0026(8) C
C32 0.0385(11) 0.0401(11) 0.0401(11) -0.0078(9) -0.0160(9) 0.0103(9) C
C33 0.0541(14) 0.0443(13) 0.0487(13) -0.0123(11) -0.0202(11) 0.0185(11) C
C34 0.0583(15) 0.0455(13) 0.0500(14) -0.0027(11) -0.0254(12) 0.0165(11) C
C35 0.0463(13) 0.0497(14) 0.0514(14) -0.0005(11) -0.0271(11) 0.0079(11) C
C36 0.0376(11) 0.0416(12) 0.0429(12) -0.0052(9) -0.0173(10) 0.0062(10) C
C41 0.0331(10) 0.0330(10) 0.0386(11) -0.0067(8) -0.0147(8) -0.0012(8) C
C42 0.0397(12) 0.0358(12) 0.0602(15) -0.0082(9) -0.0157(11) 0.0051(10) C
C43 0.0583(17) 0.0340(13) 0.109(3) -0.0085(12) -0.0241(17) -0.0057(15) C
C44 0.084(2) 0.0518(18) 0.133(3) -0.0038(16) -0.056(2) -0.039(2) C
C45 0.113(3) 0.073(2) 0.092(3) 0.006(2) -0.067(2) -0.0371(19) C
C46 0.0726(18) 0.0469(14) 0.0510(14) -0.0042(13) -0.0350(14) -0.0078(11) C

loop_
_atom_site_label
_atom_site_fract_x
_atom_site_fract_y
_atom_site_fract_z
_atom_site_U_iso_or_equiv
_atom_site_thermal_displace_type
_atom_site_calc_flag
_atom_site_refinement_flags
_atom_site_type_symbol
Te1 0.349880(12) 0.493187(11) 0.242278(10) 0.03086(9) Uani ? . Te
Rh2 0.462509(13) 0.285254(12) 0.150968(10) 0.02334(10) Uani ? . Rh
B3 0.2802(2) 0.3898(2) 0.12615(19) 0.0351(12) Uani ? . B
B4 0.1468(2) 0.4703(2) 0.2517(2) 0.0391(13) Uani ? . B
B5 0.1850(2) 0.4205(2) 0.37166(19) 0.0394(12) Uani ? . B
B6 0.3470(2) 0.3068(2) 0.32838(17) 0.0313(11) Uani ? . B
B7 0.2810(2) 0.2343(2) 0.1436(2) 0.0369(13) Uani ? . B
B8 0.1335(2) 0.3392(3) 0.1896(2) 0.0440(16) Uani ? . B
B9 0.0785(2) 0.3551(3) 0.3292(2) 0.0455(14) Uani ? . B
B10 0.1928(2) 0.2641(2) 0.3733(2) 0.0412(13) Uani ? . B
B11 0.3185(2) 0.1869(2) 0.26008(19) 0.0328(11) Uani ? . B
B12 0.1571(2) 0.2140(3) 0.2645(2) 0.0447(15) Uani ? . B
S1 0.57132(5) 0.31207(4) -0.03420(4) 0.0327(3) Uani ? . S
S2 0.55877(5) 0.09314(4) 0.06959(4) 0.0314(3) Uani ? . S
C1 0.61043(19) 0.15999(17) -0.04848(15) 0.0296(10) Uani ? . C
N1 0.6726(2) 0.09758(16) -0.13862(14) 0.0386(10) Uani ? . N
C11 0.7119(2) 0.15016(18) -0.24011(15) 0.0343(11) Uani ? . C
C12 0.6317(3) 0.1611(2) -0.2964(2) 0.0485(14) Uani ? . C
C13 0.6722(3) 0.2073(3) -0.3959(2) 0.0620(18) Uani ? . C
C14 0.7905(3) 0.2396(3) -0.43756(19) 0.0583(18) Uani ? . C
C15 0.8700(3) 0.2309(3) -0.3811(2) 0.0592(16) Uani ? . C
C16 0.8317(2) 0.1850(3) -0.28121(19) 0.0497(15) Uani ? . C
P1 0.65952(5) 0.28265(4) 0.18350(4) 0.0269(2) Uani ? . P
C21 0.81029(19) 0.26358(19) 0.06740(16) 0.0331(10) Uani ? . C
C22 0.8733(2) 0.3580(2) 0.02170(19) 0.0441(13) Uani ? . C
C23 0.9847(2) 0.3381(3) -0.0675(2) 0.0570(16) Uani ? . C
C24 1.0343(2) 0.2236(3) -0.1126(2) 0.0573(16) Uani ? . C
C25 0.9721(3) 0.1296(3) -0.0686(2) 0.0537(14) Uani ? . C
C26 0.8610(2) 0.1482(2) 0.02103(19) 0.0425(12) Uani ? . C
C31 0.69772(19) 0.16087(18) 0.26307(15) 0.0314(10) Uani ? . C
C32 0.6098(2) 0.0848(2) 0.31133(17) 0.0389(12) Uani ? . C
C33 0.6412(3) -0.0082(2) 0.3697(2) 0.0482(14) Uani ? . C
C34 0.7591(3) -0.0250(2) 0.3826(2) 0.0503(14) Uani ? . C
C35 0.8468(2) 0.0503(2) 0.3353(2) 0.0474(14) Uani ? . C
C36 0.8177(2) 0.1419(2) 0.27528(18) 0.0401(12) Uani ? . C
C41 0.6623(2) 0.41887(19) 0.25335(17) 0.0342(10) Uani ? . C
C42 0.6548(2) 0.5298(2) 0.2058(2) 0.0457(13) Uani ? . C
C43 0.6616(3) 0.6336(2) 0.2554(3) 0.069(2) Uani ? . C
C44 0.6714(4) 0.6288(3) 0.3530(4) 0.086(3) Uani ? . C
C45 0.6729(4) 0.5229(3) 0.4025(3) 0.086(3) Uani ? . C
C46 0.6700(3) 0.4177(2) 0.3526(2) 0.0538(16) Uani ? . C
HB3 0.302 0.436 0.057 0.0464 Uiso ? . H
HB4 0.097 0.555 0.249 0.0480 Uiso ? . H
HB5 0.160 0.477 0.438 0.0462 Uiso ? . H
HB6 0.400 0.304 0.377 0.0404 Uiso ? . H
HB7 0.302 0.174 0.075 0.0485 Uiso ? . H
HB8 0.065 0.348 0.149 0.0558 Uiso ? . H
HB9 -0.023 0.373 0.380 0.0539 Uiso ? . H
HB10 0.156 0.225 0.450 0.0482 Uiso ? . H
HB11 0.357 0.095 0.270 0.0426 Uiso ? . H
HB12 0.104 0.139 0.271 0.0553 Uiso ? . H
H1 0.693 0.013 -0.136 0.0459 Uiso ? . H
H22 0.840 0.437 0.052 0.0535 Uiso ? . H
H23 1.027 0.404 -0.098 0.0656 Uiso ? . H
H24 1.111 0.210 -0.173 0.0637 Uiso ? . H
H25 1.005 0.051 -0.100 0.0596 Uiso ? . H
H26 0.819 0.082 0.051 0.0504 Uiso ? . H
H32 0.528 0.097 0.304 0.0495 Uiso ? . H
H33 0.581 -0.061 0.401 0.0590 Uiso ? . H
H34 0.780 -0.088 0.424 0.0612 Uiso ? . H
H35 0.928 0.039 0.344 0.0591 Uiso ? . H
H36 0.879 0.192 0.242 0.0507 Uiso ? . H
H42 0.645 0.533 0.139 0.0553 Uiso ? . H
H43 0.660 0.708 0.222 0.0771 Uiso ? . H
H44 0.677 0.700 0.387 0.0997 Uiso ? . H
H45 0.676 0.521 0.471 0.1028 Uiso ? . H
H46 0.673 0.344 0.387 0.0668 Uiso ? . H
H12 0.549 0.137 -0.268 0.0598 Uiso ? . H
H13 0.616 0.216 -0.435 0.0768 Uiso ? . H
H14 0.819 0.268 -0.507 0.0657 Uiso ? . H
H15 0.952 0.256 -0.410 0.0641 Uiso ? . H
H16 0.887 0.178 -0.242 0.0589 Uiso ? . H

loop_
_atom_type_symbol
_atom_type_scat_dispersion_real
_atom_type_scat_dispersion_imag
_atom_type_scat_source
C 0.002 0.002 'International Tables Vol. IV Table 2.2B'
H 0.000 0.000 'International Tables Vol. IV Table 2.2B'
B 0.000 0.001 'International Tables Vol. IV Table 2.2B'
N 0.004 0.003 'International Tables Vol. IV Table 2.2B'
P 0.090 0.095 'International Tables Vol. IV Table 2.2B'
Rh -1.287 0.919 'International Tables Vol. IV Table 2.2B'
S 0.110 0.124 'International Tables Vol. IV Table 2.2B'
Te -0.772 1.675 'International Tables Vol. IV Table 2.2B'

loop_
_geom_angle_atom_site_label_1
_geom_angle_atom_site_label_2
_geom_angle_atom_site_label_3
_geom_angle
_geom_angle_publ_flag
Rh2 Te1 B3 55.83(6) no
Rh2 Te1 B4 95.72(7) no
Rh2 Te1 B5 94.94(7) no
Rh2 Te1 B6 54.66(5) no
B3 Te1 B4 49.04(9) no
B3 Te1 B5 83.64(9) no
B3 Te1 B6 83.91(8) no
B4 Te1 B5 48.45(9) no
B4 Te1 B6 84.19(9) no
B5 Te1 B6 49.18(8) no
Te1 Rh2 B6 58.47(6) no
Te1 Rh2 B7 93.90(7) no
Te1 Rh2 B11 94.49(6) no
Te1 Rh2 S1 108.380(15) no
Te1 Rh2 S2 178.120(14) no
Te1 Rh2 P1 96.614(15) no
B6 Rh2 B7 83.52(9) no
B6 Rh2 B11 46.63(9) no
B6 Rh2 S1 166.84(6) no
B6 Rh2 S2 120.52(6) no
B6 Rh2 P1 90.25(6) no
B7 Rh2 B11 48.71(9) no
B7 Rh2 S1 98.67(7) no
B7 Rh2 S2 84.36(7) no
B7 Rh2 P1 162.64(7) no
B11 Rh2 S1 142.10(7) no
B11 Rh2 S2 83.83(7) no
B11 Rh2 P1 116.45(6) no
S1 Rh2 S2 72.639(19) no
S1 Rh2 P1 91.083(19) no
S2 Rh2 P1 84.91(2) no
Te1 B3 B4 63.11(10) no
Te1 B3 B7 115.85(13) no
Te1 B3 B8 113.33(15) no
B4 B3 B7 105.99(17) no
B4 B3 B8 56.80(15) no
B7 B3 B8 61.30(15) no
Te1 B4 B3 67.85(10) no
Te1 B4 B5 66.08(11) no
Te1 B4 B8 116.86(15) no
Te1 B4 B9 116.81(15) no
B3 B4 B5 109.43(15) no
B3 B4 B8 56.01(14) no
B3 B4 B9 105.64(18) no
B5 B4 B8 106.37(18) no
B5 B4 B9 57.52(15) no
B8 B4 B9 60.61(17) no
Te1 B5 B4 65.47(11) no
Te1 B5 B6 67.75(10) no
Te1 B5 B9 116.25(15) no
Te1 B5 B10 116.84(14) no
B4 B5 B6 109.69(15) no
B4 B5 B9 57.50(15) no
B4 B5 B10 106.85(19) no
B6 B5 B9 106.45(18) no
B6 B5 B10 56.39(13) no
B9 B5 B10 61.17(16) no
Te1 B6 Rh2 66.87(6) no
Te1 B6 B5 63.06(10) no
Te1 B6 B10 112.31(13) no
Te1 B6 B11 114.38(13) no
Rh2 B6 B5 116.01(12) no
Rh2 B6 B10 117.32(15) no
Rh2 B6 B11 64.15(10) no
B5 B6 B10 55.93(14) no
B5 B6 B11 104.39(16) no
B10 B6 B11 60.87(14) no
Rh2 B7 B3 70.05(11) no
Rh2 B7 B8 120.05(15) no
Rh2 B7 B11 64.67(10) no
Rh2 B7 B12 117.66(15) no
B3 B7 B8 58.83(15) no
B3 B7 B11 111.90(17) no
B3 B7 B12 108.79(18) no
B8 B7 B11 106.78(18) no
B8 B7 B12 59.64(15) no
B11 B7 B12 58.73(14) no
B3 B8 B4 67.19(15) no
B3 B8 B7 59.87(14) no
B3 B8 B9 113.65(19) no
B3 B8 B12 109.75(17) no
B4 B8 B7 112.97(17) no
B4 B8 B9 59.51(16) no
B4 B8 B12 109.0(2) no
B7 B8 B9 108.93(18) no
B7 B8 B12 59.75(15) no
B9 B8 B12 59.77(17) no
B4 B9 B5 64.98(16) no
B4 B9 B8 59.88(16) no
B4 B9 B10 111.27(18) no
B4 B9 B12 109.58(19) no
B5 B9 B8 111.68(18) no
B5 B9 B10 59.28(15) no
B5 B9 B12 109.37(18) no
B8 B9 B10 108.59(19) no
B8 B9 B12 60.06(17) no
B10 B9 B12 60.24(16) no
B5 B10 B6 67.68(15) no
B5 B10 B9 59.55(16) no
B5 B10 B11 112.86(17) no
B5 B10 B12 108.92(18) no
B6 B10 B9 114.13(17) no
B6 B10 B11 60.10(13) no
B6 B10 B12 110.06(17) no
B9 B10 B11 108.08(18) no
B9 B10 B12 59.42(16) no
B11 B10 B12 59.31(15) no
Rh2 B11 B6 69.22(10) no
Rh2 B11 B7 66.62(11) no
Rh2 B11 B10 120.13(15) no
Rh2 B11 B12 119.67(15) no
B6 B11 B7 113.19(16) no
B6 B11 B10 59.03(14) no
B6 B11 B12 109.78(18) no
B7 B11 B10 107.59(17) no
B7 B11 B12 59.04(15) no
B10 B11 B12 60.04(15) no
B7 B12 B8 60.60(15) no
B7 B12 B9 109.94(19) no
B7 B12 B10 110.61(17) no
B7 B12 B11 62.23(14) no
B8 B12 B9 60.17(16) no
B8 B12 B10 108.76(19) no
B8 B12 B11 110.31(18) no
B9 B12 B10 60.34(16) no
B9 B12 B11 109.91(19) no
B10 B12 B11 60.65(14) no
Rh2 S1 C1 86.83(7) no
Rh2 S2 C1 88.37(7) no
S1 C1 S2 112.05(11) no
S1 C1 N1 125.55(15) no
S2 C1 N1 122.40(15) no
C1 N1 C11 124.02(17) no
N1 C11 C12 119.6(2) no
N1 C11 C16 119.8(2) no
C12 C11 C16 120.6(2) no
C11 C12 C13 119.3(2) no
C12 C13 C14 120.4(3) no
C13 C14 C15 120.5(2) no
C14 C15 C16 120.2(2) no
C11 C16 C15 119.0(2) no
Rh2 P1 C21 116.80(7) no
Rh2 P1 C31 115.69(7) no
Rh2 P1 C41 113.31(7) no
C21 P1 C31 100.72(9) no
C21 P1 C41 104.59(10) no
C31 P1 C41 104.04(9) no
P1 C21 C22 123.62(17) no
P1 C21 C26 117.89(16) no
C22 C21 C26 118.5(2) no
C21 C22 C23 120.8(2) no
C22 C23 C24 120.3(2) no
C23 C24 C25 119.4(2) no
C24 C25 C26 120.9(3) no
C21 C26 C25 120.2(2) no
P1 C31 C32 121.13(15) no
P1 C31 C36 120.20(16) no
C32 C31 C36 118.66(19) no
C31 C32 C33 120.3(2) no
C32 C33 C34 120.6(2) no
C33 C34 C35 119.5(2) no
C34 C35 C36 120.5(2) no
C31 C36 C35 120.4(2) no
P1 C41 C42 119.31(17) no
P1 C41 C46 122.40(17) no
C42 C41 C46 118.3(2) no
C41 C42 C43 120.4(3) no
C42 C43 C44 119.7(3) no
C43 C44 C45 120.7(3) no
C44 C45 C46 120.2(3) no
C41 C46 C45 120.6(3) no
C45 C46 H46 119.7(3) no

loop_
_geom_bond_atom_site_label_1
_geom_bond_atom_site_label_2
_geom_bond_site_symmetry_1
_geom_bond_site_symmetry_2
_geom_bond_distance
_geom_bond_publ_flag
Te1 Rh2 . . 2.5812(3) yes
Te1 B3 . . 2.382(2) yes
Te1 B4 . . 2.293(3) yes
Te1 B5 . . 2.304(3) yes
Te1 B6 . . 2.392(2) yes
Rh2 B6 . . 2.290(2) yes
Rh2 B7 . . 2.238(2) yes
Rh2 B11 . . 2.204(2) yes
Rh2 S1 . . 2.4132(5) yes
Rh2 S2 . . 2.3577(6) yes
Rh2 P1 . . 2.4020(5) yes
B3 B4 . . 1.942(4) yes
B3 B7 . . 1.766(4) yes
B3 B8 . . 1.747(4) yes
B4 B5 . . 1.887(4) yes
B4 B8 . . 1.763(4) yes
B4 B9 . . 1.756(4) yes
B5 B6 . . 1.956(3) yes
B5 B9 . . 1.756(4) yes
B5 B10 . . 1.751(4) yes
B6 B10 . . 1.761(3) yes
B6 B11 . . 1.780(3) yes
B7 B8 . . 1.791(4) yes
B7 B11 . . 1.832(4) yes
B7 B12 . . 1.776(4) yes
B8 B9 . . 1.776(4) yes
B8 B12 . . 1.774(4) yes
B9 B10 . . 1.785(4) yes
B9 B12 . . 1.768(4) yes
B10 B11 . . 1.794(4) yes
B10 B12 . . 1.783(4) yes
B11 B12 . . 1.770(3) yes
S1 C1 . . 1.698(2) yes
S2 C1 . . 1.710(2) yes
C1 N1 . . 1.320(3) yes
N1 C11 . . 1.441(3) yes
C11 C12 . . 1.366(3) no
C11 C16 . . 1.379(3) no
C12 C13 . . 1.389(4) no
C13 C14 . . 1.353(5) no
C14 C15 . . 1.362(5) no
C15 C16 . . 1.389(4) no
P1 C21 . . 1.842(2) yes
P1 C31 . . 1.831(2) yes
P1 C41 . . 1.826(2) yes
C21 C22 . . 1.387(3) no
C21 C26 . . 1.395(3) no
C22 C23 . . 1.387(4) no
C23 C24 . . 1.380(5) no
C24 C25 . . 1.374(4) no
C25 C26 . . 1.387(3) no
C31 C32 . . 1.389(3) no
C31 C36 . . 1.399(3) no
C32 C33 . . 1.385(3) no
C33 C34 . . 1.380(4) no
C34 C35 . . 1.379(4) no
C35 C36 . . 1.380(3) no
C41 C42 . . 1.406(3) no
C41 C46 . . 1.382(3) no
C42 C43 . . 1.383(4) no
C43 C44 . . 1.370(6) no
C44 C45 . . 1.364(6) no
C45 C46 . . 1.384(4) no
